data_2001706
loop_
_publ_author_name
'Ferguson, G.'
'Couglan, S.'
'Spalding, T. R.'

_publ_section_title 2-(\h^2^-Dithioformato)-2-(triphenylphosphine)-1,7-dicarba-2-rhoda-<i>closo</i>-dodecaborane(12)
_journal_issue 5
_journal_name_full 'Acta Crystallographica Section C'
_journal_page_first 957
_journal_page_last 961
_journal_paper_doi 10.1107/S010827019201223X
_journal_volume 49
_journal_year 1993
_chemical_formula_moiety 'C22 H27 B9 P Rh S2'
_chemical_formula_sum 'C22 H27 B9 P Rh S2'
_chemical_formula_weight 586.77
_chemical_name_systematic
;
2-(\h^2^-Dithioformato)-2-(triphenylphosphine)-1,7-dicarba-2-rhoda-closo-
dodecaborane(12)
;
_space_group_IT_number 14
_symmetry_cell_setting monoclinic
_symmetry_space_group_name_Hall '-P 2ybc'
_symmetry_space_group_name_H-M 'P 1 21/c 1'
_cell_angle_alpha 90.0
_cell_angle_beta 103.710(10)
_cell_angle_gamma 90.0
_cell_formula_units_Z 8
_cell_length_a 15.352(2)
_cell_length_b 18.876(4)
_cell_length_c 18.423(4)
_cell_measurement_reflns_used 25
_cell_measurement_temperature 293
_cell_measurement_theta_max 19.59
_cell_measurement_theta_min 10.04
_cell_volume 5186.6(17)
_computing_cell_refinement 'Enraf-Nonius CAD4 software'
_computing_data_collection 'Enraf-Nonius CAD4 software'
_computing_data_reduction SDP-Plus
_computing_molecular_graphics NRCVAX
_computing_publication_material 'SDP-Plus and WordPerfect 5.1'
_computing_structure_refinement SDP-Plus
_computing_structure_solution 'Patterson heavy atom method'
_diffrn_ambient_temperature 293
_diffrn_measurement_device 'Nonius CAD-4    '
_diffrn_measurement_method '\w/2\q scan b/P/b'
_diffrn_radiation_monochromator graphite
_diffrn_radiation_source 'xray tube'
_diffrn_radiation_type 'Molybdenum K\a'
_diffrn_radiation_wavelength 0.70930
_diffrn_reflns_av_R_equivalents 0.011
_diffrn_reflns_limit_h_max 19
_diffrn_reflns_limit_h_min 0
_diffrn_reflns_limit_k_max 24
_diffrn_reflns_limit_k_min 0
_diffrn_reflns_limit_l_max 23
_diffrn_reflns_limit_l_min -23
_diffrn_reflns_number 12236
_diffrn_reflns_theta_max 26.92
_diffrn_reflns_theta_min 2.0
_diffrn_standards_decay_% <2
_diffrn_standards_interval_time 120
_diffrn_standards_number 3
_exptl_absorpt_coefficient_mu 0.875
_exptl_absorpt_correction_T_max 0.7795
_exptl_absorpt_correction_T_min 0.7072
_exptl_absorpt_correction_type empirical
_exptl_crystal_colour orange-red
_exptl_crystal_density_diffrn 1.503
_exptl_crystal_description plate
_exptl_crystal_F_000 2368
_exptl_crystal_size_max 0.48
_exptl_crystal_size_mid 0.41
_exptl_crystal_size_min 0.25
_refine_diff_density_max 0.93
_refine_diff_density_min -0.29
_refine_ls_goodness_of_fit_obs 1.44
_refine_ls_matrix_type full
_refine_ls_number_parameters 614
_refine_ls_number_reflns 8400
_refine_ls_R_factor_obs 0.027
_refine_ls_shift/esd_max 0.004
_refine_ls_shift/esd_mean 0.001
_refine_ls_structure_factor_coef F
_refine_ls_weighting_details 'w = 1/[\s^2^(F)+0.0008F^2^]'
_refine_ls_weighting_scheme calc
_refine_ls_wR_factor_obs 0.038
_reflns_number_observed 8400
_reflns_number_total 11812
_reflns_observed_criterion Inet>3.0\s(Inet)
_cod_data_source_file ab1043.cif
_cod_data_source_block trs9013
_cod_depositor_comments
;
The following automatic conversions were performed:
'_symmetry_cell_setting' value 'Monoclinic' changed to 'monoclinic'
according to '/home/saulius/struct/CIF-dictionaries/cif_core.dic'
dictionary named 'cif_core.dic' version 2.4.1 from 2010-06-29.

Automatic conversion script
Id: cif_fix_enum 1527 2010-12-29 10:47:43Z saulius 

The following automatic conversions were performed:

'_symmetry_cell_setting' value 'Monoclinic' changed to 'monoclinic'
according to /home/saulius/struct/CIF-dictionaries/cif_core.dic
dictionary named 'cif_core.dic' version 2.4.1 from 2010-06-29.

Automatic conversion script
Id: cif_fix_values 1715 2011-07-08 13:25:40Z adriana 

The following automatic conversions were performed:

'_refine_ls_weighting_scheme' value '1/[\s^2^(F)+0.0008F^2^]' was
changed to 'calc'. New tag '_refine_ls_weighting_details' was
created. The value of the new tag was set to 'w =
1/[\s^2^(F)+0.0008F^2^]'.

Automatic conversion script
Id: cif_fix_values 3143 2015-03-26 13:38:13Z robertas 
;
_cod_original_cell_volume 5187(3)
_cod_original_sg_symbol_H-M 'P 21/c'
_cod_database_code 2001706

loop_
_symmetry_equiv_pos_as_xyz
x,y,z
-x,-y,-z
x,1/2-y,1/2+z
-x,1/2+y,1/2-z

loop_
_atom_site_aniso_label
_atom_site_aniso_U_11
_atom_site_aniso_U_22
_atom_site_aniso_U_33
_atom_site_aniso_U_12
_atom_site_aniso_U_13
_atom_site_aniso_U_23
_atom_site_aniso_type_symbol
Rh(2) 0.03621(9) 0.03062(9) 0.02894(8) 0.00092(8) 0.00802(7) 0.00210(8) Rh
S(1) 0.0488(3) 0.0527(4) 0.0563(4) -0.0025(3) 0.0244(3) -0.0075(3) S
S(2) 0.0745(5) 0.0543(4) 0.0327(3) 0.0003(4) 0.0094(3) 0.0066(3) S
P(1) 0.0331(3) 0.0322(3) 0.0298(3) 0.0018(3) 0.0053(2) 0.0026(3) P
C(10) 0.081(2) 0.061(2) 0.0470(10) -0.006(2) 0.0350(10) -0.0020(10) C
C(11) 0.0360(10) 0.0340(10) 0.0360(10) -0.0010(10) 0.0070(10) -0.0010(10) C
C(12) 0.0400(10) 0.053(2) 0.0420(10) 0.0070(10) 0.0070(10) 0.0050(10) C
C(13) 0.0400(10) 0.063(2) 0.057(2) 0.0080(10) 0.0040(10) -0.002(2) C
C(14) 0.0440(10) 0.054(2) 0.086(2) 0.0010(10) 0.0280(10) -0.004(2) C
C(15) 0.067(2) 0.052(2) 0.072(2) 0.0000(10) 0.0420(10) 0.0080(10) C
C(16) 0.0520(10) 0.0420(10) 0.0420(10) 0.0020(10) 0.0150(10) 0.0060(10) C
C(21) 0.0450(10) 0.0330(10) 0.0340(10) -0.0030(10) 0.0100(10) 0.0010(10) C
C(22) 0.056(2) 0.0410(10) 0.0490(10) 0.0000(10) 0.0150(10) -0.0030(10) C
C(23) 0.073(2) 0.048(2) 0.065(2) -0.002(2) 0.0300(10) -0.0130(10) C
C(24) 0.090(2) 0.063(2) 0.0460(10) -0.023(2) 0.0260(10) -0.0200(10) C
C(25) 0.066(2) 0.078(2) 0.040(2) -0.013(2) 0.0040(10) -0.010(2) C
C(26) 0.048(2) 0.060(2) 0.0430(10) -0.0020(10) 0.0090(10) -0.0030(10) C
C(31) 0.0410(10) 0.0370(10) 0.0300(10) 0.0080(10) 0.0070(10) 0.0040(10) C
C(32) 0.054(2) 0.0370(10) 0.049(2) 0.0030(10) 0.0090(10) 0.0040(10) C
C(33) 0.071(2) 0.0390(10) 0.059(2) 0.0110(10) 0.0210(10) 0.0130(10) C
C(34) 0.072(2) 0.063(2) 0.050(2) 0.0300(10) 0.0200(10) 0.0220(10) C
C(35) 0.047(2) 0.071(2) 0.051(2) 0.015(2) 0.0050(10) 0.012(2) C
C(36) 0.0390(10) 0.048(2) 0.0410(10) 0.0070(10) 0.0070(10) 0.0050(10) C
C(1) 0.061(2) 0.0340(10) 0.0440(10) -0.0070(10) 0.0180(10) -0.0020(10) C
B(3) 0.067(2) 0.037(2) 0.042(2) 0.011(2) 0.003(2) 0.0060(10) B
B(4) 0.081(2) 0.033(2) 0.055(2) 0.006(2) 0.015(2) 0.000(2) B
B(5) 0.059(2) 0.044(2) 0.053(2) -0.011(2) 0.011(2) -0.013(2) B
B(6) 0.0390(10) 0.042(2) 0.0420(10) -0.0010(10) 0.0090(10) -0.0020(10) B
C(7) 0.0420(10) 0.0430(10) 0.0470(10) 0.0070(10) 0.0090(10) -0.0040(10) C
B(8) 0.060(2) 0.043(2) 0.061(2) 0.016(2) 0.006(2) -0.007(2) B
B(9) 0.068(2) 0.043(2) 0.053(2) 0.004(2) 0.015(2) -0.010(2) B
B(10) 0.059(2) 0.049(2) 0.036(2) 0.003(2) 0.0060(10) -0.0040(10) B
B(11) 0.047(2) 0.041(2) 0.0360(10) 0.0040(10) 0.0150(10) 0.0020(10) B
B(12) 0.058(2) 0.053(2) 0.048(2) 0.006(2) 0.0220(10) -0.007(2) B
Rh(2') 0.03623(9) 0.02949(9) 0.03628(9) -0.00075(8) 0.00722(8) -0.00055(8) Rh
S(1') 0.0520(4) 0.0465(4) 0.0514(4) 0.0008(3) 0.0081(3) -0.0145(3) S
S(2') 0.0429(4) 0.0534(4) 0.0684(5) -0.0088(3) 0.0163(3) 0.0035(4) S
P(1') 0.0350(3) 0.0330(3) 0.0353(3) 0.0000(3) 0.0082(3) 0.0000(3) P
C(10') 0.056(2) 0.045(2) 0.069(2) -0.0120(10) 0.005(2) -0.011(2) C
C(11') 0.0360(10) 0.0360(10) 0.0350(10) 0.0060(10) 0.0060(10) 0.0010(10) C
C(12') 0.0450(10) 0.048(2) 0.0450(10) 0.0080(10) 0.0140(10) 0.0050(10) C
C(13') 0.057(2) 0.065(2) 0.0440(10) 0.0160(10) 0.0210(10) 0.0030(10) C
C(14') 0.080(2) 0.050(2) 0.0420(10) 0.015(2) 0.0120(10) -0.0090(10) C
C(15') 0.068(2) 0.043(2) 0.046(2) -0.0050(10) 0.0110(10) -0.0060(10) C
C(16') 0.0510(10) 0.0430(10) 0.0380(10) -0.0020(10) 0.0140(10) 0.0000(10) C
C(21') 0.0410(10) 0.0410(10) 0.0420(10) -0.0020(10) -0.0010(10) 0.0020(10) C
C(22') 0.056(2) 0.059(2) 0.048(2) 0.002(2) 0.0020(10) -0.0060(10) C
C(23') 0.073(2) 0.086(2) 0.056(2) 0.005(2) -0.011(2) -0.022(2) C
C(24') 0.059(2) 0.088(3) 0.081(3) 0.011(2) -0.028(2) -0.014(2) C
C(25') 0.045(2) 0.074(2) 0.082(2) 0.014(2) -0.004(2) -0.008(2) C
C(26') 0.049(2) 0.052(2) 0.055(2) 0.0070(10) 0.0020(10) -0.0050(10) C
C(31') 0.0430(10) 0.0330(10) 0.0370(10) -0.0060(10) 0.0130(10) -0.0050(10) C
C(32') 0.061(2) 0.0400(10) 0.0410(10) 0.0010(10) 0.0170(10) 0.0000(10) C
C(33') 0.078(2) 0.043(2) 0.0400(10) -0.0070(10) 0.0220(10) -0.0020(10) C
C(34') 0.068(2) 0.055(2) 0.0440(10) -0.0180(10) 0.0260(10) -0.0100(10) C
C(35') 0.0450(10) 0.056(2) 0.055(2) -0.0070(10) 0.0180(10) -0.0100(10) C
C(36') 0.0440(10) 0.0410(10) 0.0410(10) -0.0040(10) 0.0110(10) -0.0030(10) C
C(1') 0.081(2) 0.0330(10) 0.050(2) 0.005(2) -0.005(2) 0.0040(10) C
B(3') 0.063(2) 0.060(2) 0.044(2) -0.005(2) 0.010(2) 0.011(2) B
B(4') 0.105(3) 0.055(2) 0.049(2) 0.009(2) -0.004(2) 0.015(2) B
B(5') 0.080(3) 0.054(2) 0.064(2) 0.028(2) -0.015(2) -0.005(2) B
B(6') 0.047(2) 0.049(2) 0.051(2) 0.0120(10) 0.0030(10) -0.008(2) B
C(7') 0.0500(10) 0.0440(10) 0.0370(10) 0.0090(10) 0.0050(10) -0.0020(10) C
B(8') 0.081(3) 0.071(2) 0.035(2) 0.009(2) 0.002(2) 0.000(2) B
B(9') 0.077(3) 0.063(2) 0.050(2) 0.019(2) -0.014(2) -0.008(2) B
B(10') 0.043(2) 0.067(2) 0.060(2) 0.013(2) -0.005(2) -0.014(2) B
B(11') 0.043(2) 0.039(2) 0.045(2) -0.0010(10) 0.0050(10) -0.0020(10) B
B(12') 0.057(2) 0.049(2) 0.045(2) 0.010(2) -0.005(2) -0.010(2) B

loop_
_atom_site_label
_atom_site_fract_x
_atom_site_fract_y
_atom_site_fract_z
_atom_site_U_iso_or_equiv
_atom_site_thermal_displace_type
_atom_site_calc_flag
_atom_site_refinement_flags
_atom_site_type_symbol
Rh(2) 0.172420(10) -0.178360(10) -0.020170(10) 0.03188(5) Uani ? . Rh
S(1) 0.05600(5) -0.13098(4) 0.02829(4) 0.0505(3) Uani ? . S
S(2) 0.21975(6) -0.18032(4) 0.11550(4) 0.0543(3) Uani ? . S
P(1) 0.22929(4) -0.06506(3) -0.02219(4) 0.03200(10) Uani ? . P
C(10) 0.1197(2) -0.1470(2) 0.1135(2) 0.0599(9) Uani ? . C
C(11) 0.3409(2) -0.07060(10) -0.04000(10) 0.0357(6) Uani ? . C
C(12) 0.4063(2) -0.1096(2) 0.0095(2) 0.0455(8) Uani ? . C
C(13) 0.4908(2) -0.1181(2) -0.0029(2) 0.0546(9) Uani ? . C
C(14) 0.5113(2) -0.0886(2) -0.0646(2) 0.0591(9) Uani ? . C
C(15) 0.4461(2) -0.0524(2) -0.1156(2) 0.0594(9) Uani ? . C
C(16) 0.3616(2) -0.0432(2) -0.1035(2) 0.0445(8) Uani ? . C
C(21) 0.2400(2) -0.01300(10) 0.06360(10) 0.0371(6) Uani ? . C
C(22) 0.1671(2) 0.0269(2) 0.0725(2) 0.0484(8) Uani ? . C
C(23) 0.1690(2) 0.0622(2) 0.1381(2) 0.0599(9) Uani ? . C
C(24) 0.2449(3) 0.0578(2) 0.1969(2) 0.0647(10) Uani ? . C
C(25) 0.3178(2) 0.0204(2) 0.1879(2) 0.0627(10) Uani ? . C
C(26) 0.3153(2) -0.0154(2) 0.1221(2) 0.0505(9) Uani ? . C
C(31) 0.1657(2) -0.00450(10) -0.09190(10) 0.0361(6) Uani ? . C
C(32) 0.1994(2) 0.0626(2) -0.0997(2) 0.0470(8) Uani ? . C
C(33) 0.1513(2) 0.1102(2) -0.1509(2) 0.0555(9) Uani ? . C
C(34) 0.0686(2) 0.0920(2) -0.1934(2) 0.0609(9) Uani ? . C
C(35) 0.0326(2) 0.0257(2) -0.1859(2) 0.0574(9) Uani ? . C
C(36) 0.0819(2) -0.0232(2) -0.1352(2) 0.0429(8) Uani ? . C
C(1) 0.1105(2) -0.28380(10) -0.0442(2) 0.0455(8) Uani ? . C
B(3) 0.2258(3) -0.2859(2) -0.0174(2) 0.0504(10) Uani ? . B
B(4) 0.1631(3) -0.3556(2) -0.0691(2) 0.0565(10) Uani ? . B
B(5) 0.0702(3) -0.3165(2) -0.1307(2) 0.0526(10) Uani ? . B
B(6) 0.0738(2) -0.2228(2) -0.1142(2) 0.0410(8) Uani ? . B
C(7) 0.2621(2) -0.2352(2) -0.0807(2) 0.0439(8) Uani ? . C
B(8) 0.2603(3) -0.3237(2) -0.0938(2) 0.0564(10) Uani ? . B
B(9) 0.1632(3) -0.3414(2) -0.1655(2) 0.0543(10) Uani ? . B
B(10) 0.1105(3) -0.2589(2) -0.1918(2) 0.0489(9) Uani ? . B
B(11) 0.1768(2) -0.1906(2) -0.1375(2) 0.0407(8) Uani ? . B
B(12) 0.2282(2) -0.2653(2) -0.1695(2) 0.0514(9) Uani ? . B
Rh(2') 0.306110(10) 0.298880(10) 0.117310(10) 0.03423(5) Uani ? . Rh
S(1') 0.28631(5) 0.22934(4) 0.00899(4) 0.0507(3) Uani ? . S
S(2') 0.15142(5) 0.25979(4) 0.08283(5) 0.0543(3) Uani ? . S
P(1') 0.26734(4) 0.39683(4) 0.04034(4) 0.03440(10) Uani ? . P
C(10') 0.1797(2) 0.2181(2) 0.0133(2) 0.0583(9) Uani ? . C
C(11') 0.2552(2) 0.47380(10) 0.09730(10) 0.0358(6) Uani ? . C
C(12') 0.2002(2) 0.4691(2) 0.1479(2) 0.0450(8) Uani ? . C
C(13') 0.1970(2) 0.5241(2) 0.1963(2) 0.0538(9) Uani ? . C
C(14') 0.2492(2) 0.5841(2) 0.1960(2) 0.0579(9) Uani ? . C
C(15') 0.3031(2) 0.5890(2) 0.1476(2) 0.0528(9) Uani ? . C
C(16') 0.3058(2) 0.5339(2) 0.0980(2) 0.0434(8) Uani ? . C
C(21') 0.1625(2) 0.3909(2) -0.0325(2) 0.0429(8) Uani ? . C
C(22') 0.1649(2) 0.3582(2) -0.0999(2) 0.0562(9) Uani ? . C
C(23') 0.0863(3) 0.3488(2) -0.1538(2) 0.0760(11) Uani ? . C
C(24') 0.0060(3) 0.3721(2) -0.1411(2) 0.0836(13) Uani ? . C
C(25') 0.0037(2) 0.4044(2) -0.0756(2) 0.0700(11) Uani ? . C
C(26') 0.0813(2) 0.4143(2) -0.0211(2) 0.0540(9) Uani ? . C
C(31') 0.3467(2) 0.42190(10) -0.01460(10) 0.0375(6) Uani ? . C
C(32') 0.3245(2) 0.4775(2) -0.0657(2) 0.0464(8) Uani ? . C
C(33') 0.3832(2) 0.4964(2) -0.1091(2) 0.0522(9) Uani ? . C
C(34') 0.4612(2) 0.4599(2) -0.1036(2) 0.0537(9) Uani ? . C
C(35') 0.4825(2) 0.4044(2) -0.0540(2) 0.0512(9) Uani ? . C
C(36') 0.4259(2) 0.3853(2) -0.0095(2) 0.0419(8) Uani ? . C
C(1') 0.3771(3) 0.2151(2) 0.1919(2) 0.0579(10) Uani ? . C
B(3') 0.3080(3) 0.2652(2) 0.2315(2) 0.0561(10) Uani ? . B
B(4') 0.3993(4) 0.2169(2) 0.2857(2) 0.0735(13) Uani ? . B
B(5') 0.4846(3) 0.2180(2) 0.2376(3) 0.0722(13) Uani ? . B
B(6') 0.4457(2) 0.2655(2) 0.1523(2) 0.0500(9) Uani ? . B
C(7') 0.3477(2) 0.3501(2) 0.2296(2) 0.0448(8) Uani ? . C
B(8') 0.3808(3) 0.3047(2) 0.3105(2) 0.0646(13) Uani ? . B
B(9') 0.4904(3) 0.2753(2) 0.3134(2) 0.0684(13) Uani ? . B
B(10') 0.5198(3) 0.3075(2) 0.2303(2) 0.0594(11) Uani ? . B
B(11') 0.4258(2) 0.3559(2) 0.1781(2) 0.0433(9) Uani ? . B
B(12') 0.4556(3) 0.3597(2) 0.2780(2) 0.0534(10) Uani ? . B
H(10c) 0.0998 -0.1376 0.1576 0.063 Uiso ? RD H
H(12p) 0.3923 -0.1305 0.0522 0.063 Uiso ? RD H
H(13) 0.5348 -0.1444 0.0314 0.063 Uiso ? RD H
H(14) 0.5701 -0.0930 -0.0723 0.063 Uiso ? RD H
H(15) 0.4595 -0.0336 -0.1595 0.063 Uiso ? RD H
H(16) 0.3174 -0.0179 -0.1388 0.063 Uiso ? RD H
H(22) 0.1151 0.0298 0.0325 0.063 Uiso ? RD H
H(23) 0.1188 0.0895 0.1433 0.063 Uiso ? RD H
H(24) 0.2459 0.0806 0.2430 0.063 Uiso ? RD H
H(25) 0.3705 0.0190 0.2271 0.063 Uiso ? RD H
H(26) 0.3660 -0.0420 0.1170 0.063 Uiso ? RD H
H(32) 0.2561 0.0759 -0.0694 0.063 Uiso ? RD H
H(33) 0.1756 0.1555 -0.1565 0.063 Uiso ? RD H
H(34) 0.0355 0.1249 -0.2282 0.063 Uiso ? RD H
H(35) -0.0252 0.0136 -0.2149 0.063 Uiso ? RD H
H(36) 0.0581 -0.0689 -0.1305 0.063 Uiso ? RD H
H(1) 0.0716 -0.2898 -0.0027 0.063 Uiso ? RD H
H(3) 0.2633 -0.2946 0.0393 0.063 Uiso ? RD H
H(4) 0.1587 -0.4082 -0.0473 0.063 Uiso ? RD H
H(5) 0.0065 -0.3434 -0.1472 0.063 Uiso ? RD H
H(6) 0.0143 -0.1905 -0.1207 0.063 Uiso ? RD H
H(7) 0.3257 -0.2082 -0.0640 0.063 Uiso ? RD H
H(8) 0.3197 -0.3559 -0.0873 0.063 Uiso ? RD H
H(9) 0.1607 -0.3847 -0.2041 0.063 Uiso ? RD H
H(10) 0.0729 -0.2501 -0.2485 0.063 Uiso ? RD H
H(11) 0.1811 -0.1379 -0.1592 0.063 Uiso ? RD H
H(12) 0.2671 -0.2591 -0.2109 0.063 Uiso ? RD H
H(10c') 0.1386 0.1898 -0.0216 0.063 Uiso ? RD H
H(12p') 0.1649 0.4278 0.1488 0.063 Uiso ? RD H
H(13') 0.1589 0.5210 0.2300 0.063 Uiso ? RD H
H(14') 0.2470 0.6217 0.2296 0.063 Uiso ? RD H
H(15') 0.3390 0.6299 0.1475 0.063 Uiso ? RD H
H(16') 0.3432 0.5379 0.0638 0.063 Uiso ? RD H
H(22') 0.2203 0.3425 -0.1087 0.063 Uiso ? RD H
H(23') 0.0874 0.3262 -0.1996 0.063 Uiso ? RD H
H(24') -0.0479 0.3653 -0.1782 0.063 Uiso ? RD H
H(25') -0.0519 0.4203 -0.0674 0.063 Uiso ? RD H
H(26') 0.0790 0.4372 0.0243 0.063 Uiso ? RD H
H(32') 0.2694 0.5021 -0.0707 0.063 Uiso ? RD H
H(33') 0.3690 0.5350 -0.1428 0.063 Uiso ? RD H
H(34') 0.5008 0.4727 -0.1339 0.063 Uiso ? RD H
H(35') 0.5368 0.3790 -0.0504 0.063 Uiso ? RD H
H(36') 0.4412 0.3470 0.0246 0.063 Uiso ? RD H
H(1') 0.3509 0.1669 0.1632 0.063 Uiso ? RD H
H(3') 0.2398 0.2515 0.2318 0.063 Uiso ? RD H
H(4') 0.3907 0.1723 0.3201 0.063 Uiso ? RD H
H(5') 0.5301 0.1739 0.2402 0.063 Uiso ? RD H
H(6') 0.4664 0.2529 0.1017 0.063 Uiso ? RD H
H(7') 0.3020 0.3941 0.2269 0.063 Uiso ? RD H
H(8') 0.3600 0.3172 0.3611 0.063 Uiso ? RD H
H(9') 0.5395 0.2689 0.3656 0.063 Uiso ? RD H
H(10') 0.5880 0.3211 0.2299 0.063 Uiso ? RD H
H(11') 0.4343 0.4004 0.1436 0.063 Uiso ? RD H
H(12') 0.4817 0.4078 0.3066 0.063 Uiso ? RD H

loop_
_atom_type_symbol
_atom_type_description
_atom_type_scat_dispersion_real
_atom_type_scat_dispersion_imag
_atom_type_scat_source
C ? 0.002 0.002 'International Tables Vol. IV Table 2.2B'
H ? 0.000 0.000 'International Tables Vol. IV Table 2.2B'
B ? 0.000 0.001 'International Tables Vol. IV Table 2.2B'
P ? 0.090 0.095 'International Tables Vol. IV Table 2.2B'
Rh ? -1.287 0.919 'International Tables Vol. IV Table 2.2B'
S ? 0.110 0.124 'International Tables Vol. IV Table 2.2B'

loop_
_geom_angle_atom_site_label_1
_geom_angle_atom_site_label_2
_geom_angle_atom_site_label_3
_geom_angle_site_symmetry_1
_geom_angle_site_symmetry_2
_geom_angle_site_symmetry_3
_geom_angle
_geom_angle_publ_flag
S(1) Rh(2) S(2) . . . 71.64(3) yes
S(1) Rh(2) P(1) . . . 88.75(3) yes
S(1) Rh(2) C(1) . . . 95.10(9) yes
S(1) Rh(2) B(3) . . . 131.10(10) yes
S(1) Rh(2) B(6) . . . 90.07(9) yes
S(1) Rh(2) C(7) . . . 169.03(7) yes
S(1) Rh(2) B(11) . . . 128.13(8) yes
S(2) Rh(2) P(1) . . . 90.49(3) yes
S(2) Rh(2) C(1) . . . 101.65(8) yes
S(2) Rh(2) B(3) . . . 86.71(9) yes
S(2) Rh(2) B(6) . . . 142.50(10) yes
S(2) Rh(2) C(7) . . . 115.77(7) yes
S(2) Rh(2) B(11) . . . 160.19(9) yes
P(1) Rh(2) C(1) . . . 167.86(8) yes
P(1) Rh(2) B(3) . . . 135.90(10) yes
P(1) Rh(2) B(6) . . . 122.43(9) yes
P(1) Rh(2) C(7) . . . 98.97(8) yes
P(1) Rh(2) B(11) . . . 88.95(9) yes
C(1) Rh(2) B(3) . . . 46.20(10) yes
C(1) Rh(2) B(6) . . . 46.20(10) yes
C(1) Rh(2) C(7) . . . 75.80(10) yes
C(1) Rh(2) B(11) . . . 79.60(10) yes
B(3) Rh(2) B(6) . . . 81.20(10) yes
B(3) Rh(2) C(7) . . . 45.20(10) yes
B(3) Rh(2) B(11) . . . 80.00(10) yes
B(6) Rh(2) C(7) . . . 79.20(10) yes
B(6) Rh(2) B(11) . . . 49.70(10) yes
C(7) Rh(2) B(11) . . . 45.00(10) yes
Rh(2) S(1) C(10) . . . 87.70(10) yes
Rh(2) S(2) C(10) . . . 85.50(10) yes
Rh(2) P(1) C(11) . . . 108.92(9) yes
Rh(2) P(1) C(21) . . . 115.99(9) yes
Rh(2) P(1) C(31) . . . 116.74(8) yes
C(11) P(1) C(21) . . . 106.90(10) yes
C(11) P(1) C(31) . . . 106.20(10) yes
C(21) P(1) C(31) . . . 101.20(10) yes
S(1) C(10) S(2) . . . 115.1(2) yes
P(1) C(11) C(12) . . . 118.3(2) ?
P(1) C(11) C(16) . . . 123.0(2) ?
C(12) C(11) C(16) . . . 118.5(3) ?
C(11) C(12) C(13) . . . 120.8(3) ?
C(12) C(13) C(14) . . . 120.1(3) ?
C(13) C(14) C(15) . . . 119.6(3) ?
C(14) C(15) C(16) . . . 120.7(3) ?
C(11) C(16) C(15) . . . 120.2(3) ?
P(1) C(21) C(22) . . . 118.8(2) ?
P(1) C(21) C(26) . . . 122.8(2) ?
C(22) C(21) C(26) . . . 118.2(3) ?
C(21) C(22) C(23) . . . 121.1(3) ?
C(22) C(23) C(24) . . . 119.6(3) ?
C(23) C(24) C(25) . . . 119.7(3) ?
C(24) C(25) C(26) . . . 120.4(3) ?
C(21) C(26) C(25) . . . 120.8(3) ?
P(1) C(31) C(32) . . . 119.6(2) ?
P(1) C(31) C(36) . . . 121.0(2) ?
C(32) C(31) C(36) . . . 119.3(2) ?
C(31) C(32) C(33) . . . 120.7(3) ?
C(32) C(33) C(34) . . . 120.0(3) ?
C(33) C(34) C(35) . . . 120.4(3) ?
C(34) C(35) C(36) . . . 119.7(3) ?
C(31) C(36) C(35) . . . 119.8(3) ?
Rh(2) C(1) B(3) . . . 66.3(2) ?
Rh(2) C(1) B(4) . . . 124.4(2) ?
Rh(2) C(1) B(5) . . . 124.4(2) ?
Rh(2) C(1) B(6) . . . 66.20(10) ?
B(3) C(1) B(4) . . . 62.3(2) ?
B(3) C(1) B(5) . . . 112.6(3) ?
B(3) C(1) B(6) . . . 111.2(2) ?
B(4) C(1) B(5) . . . 62.8(2) ?
B(4) C(1) B(6) . . . 115.0(3) ?
B(5) C(1) B(6) . . . 63.5(2) ?
Rh(2) B(3) C(1) . . . 67.5(2) ?
Rh(2) B(3) B(4) . . . 121.6(2) ?
Rh(2) B(3) C(7) . . . 69.1(2) ?
Rh(2) B(3) B(8) . . . 122.5(2) ?
C(1) B(3) B(4) . . . 58.1(2) ?
C(1) B(3) C(7) . . . 105.8(2) ?
C(1) B(3) B(8) . . . 105.2(2) ?
B(4) B(3) C(7) . . . 105.9(3) ?
B(4) B(3) B(8) . . . 59.9(2) ?
C(7) B(3) B(8) . . . 58.2(2) ?
C(1) B(4) B(3) . . . 59.6(2) ?
C(1) B(4) B(5) . . . 58.3(2) ?
C(1) B(4) B(8) . . . 106.5(3) ?
C(1) B(4) B(9) . . . 105.1(2) ?
B(3) B(4) B(5) . . . 106.8(2) ?
B(3) B(4) B(8) . . . 60.0(2) ?
B(3) B(4) B(9) . . . 107.1(3) ?
B(5) B(4) B(8) . . . 107.2(3) ?
B(5) B(4) B(9) . . . 59.4(2) ?
B(8) B(4) B(9) . . . 59.7(2) ?
C(1) B(5) B(4) . . . 58.9(2) ?
C(1) B(5) B(6) . . . 59.3(2) ?
C(1) B(5) B(9) . . . 107.1(3) ?
C(1) B(5) B(10) . . . 105.7(2) ?
B(4) B(5) B(6) . . . 108.5(2) ?
B(4) B(5) B(9) . . . 61.3(2) ?
B(4) B(5) B(10) . . . 108.3(3) ?
B(6) B(5) B(9) . . . 109.2(3) ?
B(6) B(5) B(10) . . . 60.2(2) ?
B(9) B(5) B(10) . . . 59.9(2) ?
Rh(2) B(6) C(1) . . . 67.60(10) ?
Rh(2) B(6) B(5) . . . 120.1(2) ?
Rh(2) B(6) B(10) . . . 119.4(2) ?
Rh(2) B(6) B(11) . . . 65.40(10) ?
C(1) B(6) B(5) . . . 57.2(2) ?
C(1) B(6) B(10) . . . 103.6(2) ?
C(1) B(6) B(11) . . . 104.4(2) ?
B(5) B(6) B(11) . . . 106.3(3) ?
B(5) B(6) B(10) . . . 59.5(2) ?
B(10) B(6) B(11) . . . 59.3(2) ?
Rh(2) C(7) B(3) . . . 65.7(2) ?
Rh(2) C(7) B(8) . . . 123.7(2) ?
Rh(2) C(7) B(11) . . . 65.9(2) ?
Rh(2) C(7) B(12) . . . 123.9(2) ?
B(3) C(7) B(8) . . . 62.9(2) ?
B(3) C(7) B(11) . . . 111.8(2) ?
B(3) C(7) B(12) . . . 113.5(2) ?
B(8) C(7) B(11) . . . 114.8(2) ?
B(8) C(7) B(12) . . . 62.5(2) ?
B(11) C(7) B(12) . . . 63.5(2) ?
B(3) B(8) B(4) . . . 60.1(2) ?
B(3) B(8) C(7) . . . 58.9(2) ?
B(3) B(8) B(9) . . . 108.2(3) ?
B(3) B(8) B(12) . . . 107.4(3) ?
B(4) B(8) C(7) . . . 106.7(3) ?
B(4) B(8) B(9) . . . 61.0(2) ?
B(4) B(8) B(12) . . . 108.9(3) ?
C(7) B(8) B(9) . . . 106.0(2) ?
C(7) B(8) B(12) . . . 58.9(2) ?
B(9) B(8) B(12) . . . 59.9(2) ?
B(4) B(9) B(5) . . . 59.3(2) ?
B(4) B(9) B(8) . . . 59.3(2) ?
B(4) B(9) B(10) . . . 107.2(3) ?
B(4) B(9) B(12) . . . 107.3(2) ?
B(5) B(9) B(8) . . . 106.8(3) ?
B(5) B(9) B(10) . . . 60.5(2) ?
B(5) B(9) B(12) . . . 108.3(3) ?
B(8) B(9) B(10) . . . 106.8(3) ?
B(8) B(9) B(12) . . . 59.6(2) ?
B(10) B(9) B(12) . . . 59.8(2) ?
B(5) B(10) B(6) . . . 60.3(2) ?
B(5) B(10) B(9) . . . 59.6(2) ?
B(5) B(10) B(11) . . . 108.8(2) ?
B(5) B(10) B(12) . . . 107.6(2) ?
B(6) B(10) B(9) . . . 109.0(3) ?
B(6) B(10) B(11) . . . 61.6(2) ?
B(6) B(10) B(12) . . . 109.8(2) ?
B(9) B(10) B(11) . . . 108.5(2) ?
B(9) B(10) B(12) . . . 59.9(2) ?
B(11) B(10) B(12) . . . 60.2(2) ?
Rh(2) B(11) B(6) . . . 64.9(2) ?
Rh(2) B(11) C(7) . . . 69.1(2) ?
Rh(2) B(11) B(10) . . . 118.7(2) ?
Rh(2) B(11) B(12) . . . 122.0(2) ?
B(6) B(11) C(7) . . . 105.9(2) ?
B(6) B(11) B(10) . . . 59.1(2) ?
B(6) B(11) B(12) . . . 106.8(2) ?
C(7) B(11) B(10) . . . 103.9(2) ?
C(7) B(11) B(12) . . . 58.2(2) ?
B(10) B(11) B(12) . . . 58.9(2) ?
C(7) B(12) B(8) . . . 58.6(2) ?
C(7) B(12) B(9) . . . 106.2(3) ?
C(7) B(12) B(10) . . . 105.4(3) ?
C(7) B(12) B(11) . . . 58.2(2) ?
B(8) B(12) B(9) . . . 60.5(2) ?
B(8) B(12) B(10) . . . 107.9(3) ?
B(8) B(12) B(11) . . . 107.2(3) ?
B(9) B(12) B(10) . . . 60.3(2) ?
B(9) B(12) B(11) . . . 109.3(3) ?
B(10) B(12) B(11) . . . 60.8(2) ?
S(1') Rh(2') S(2') . . . 71.67(3) yes
S(1') Rh(2') P(1') . . . 87.90(3) yes
S(1') Rh(2') C(1') . . . 94.24(8) yes
S(1') Rh(2') B(3') . . . 128.60(10) yes
S(1') Rh(2') B(6') . . . 90.60(10) yes
S(1') Rh(2') C(7') . . . 168.47(8) yes
S(1') Rh(2') B(11') . . . 129.20(10) yes
S(2') Rh(2') P(1') . . . 89.37(3) yes
S(2') Rh(2') C(1') . . . 104.70(10) yes
S(2') Rh(2') B(3') . . . 87.30(10) yes
S(2') Rh(2') B(6') . . . 145.40(10) yes
S(2') Rh(2') C(7') . . . 114.92(8) yes
S(2') Rh(2') B(11') . . . 158.90(10) yes
P(1') Rh(2') C(1') . . . 165.70(10) yes
P(1') Rh(2') B(3') . . . 139.60(10) yes
P(1') Rh(2') B(6') . . . 120.20(10) yes
P(1') Rh(2') C(7') . . . 101.32(7) yes
P(1') Rh(2') B(11') . . . 89.05(9) yes
C(1') Rh(2') B(3') . . . 45.7(2) yes
C(1') Rh(2') B(6') . . . 45.80(10) yes
C(1') Rh(2') C(7') . . . 75.10(10) yes
C(1') Rh(2') B(11') . . . 78.70(10) yes
B(3') Rh(2') B(6') . . . 81.0(2) yes
B(3') Rh(2') C(7') . . . 45.70(10) yes
B(3') Rh(2') B(11') . . . 80.40(10) yes
B(6') Rh(2') C(7') . . . 78.80(10) yes
B(6') Rh(2') B(11') . . . 49.10(10) yes
C(7') Rh(2') B(11') . . . 45.10(10) yes
Rh(2') S(1') C(10') . . . 87.80(10) yes
Rh(2') S(2') C(10') . . . 85.80(10) yes
Rh(2') P(1') C(11') . . . 109.18(8) yes
Rh(2') P(1') C(21') . . . 116.77(9) yes
Rh(2') P(1') C(31') . . . 115.98(8) yes
C(11') P(1') C(21') . . . 106.10(10) yes
C(11') P(1') C(31') . . . 106.60(10) yes
C(21') P(1') C(31') . . . 101.30(10) yes
S(1') C(10') S(2') . . . 114.7(2) yes
P(1') C(11') C(12') . . . 119.4(2) ?
P(1') C(11') C(16') . . . 121.8(2) ?
C(12') C(11') C(16') . . . 118.4(3) ?
C(11') C(12') C(13') . . . 120.1(3) ?
C(12') C(13') C(14') . . . 120.2(3) ?
C(13') C(14') C(15') . . . 120.1(3) ?
C(14') C(15') C(16') . . . 119.9(3) ?
C(11') C(16') C(15') . . . 121.3(3) ?
P(1') C(21') C(22') . . . 118.2(2) ?
P(1') C(21') C(26') . . . 122.3(2) ?
C(22') C(21') C(26') . . . 119.4(3) ?
C(21') C(22') C(23') . . . 119.6(3) ?
C(22') C(23') C(24') . . . 120.1(4) ?
C(23') C(24') C(25') . . . 120.4(3) ?
C(24') C(25') C(26') . . . 120.5(3) ?
C(21') C(26') C(25') . . . 120.0(3) ?
P(1') C(31') C(32') . . . 118.8(2) ?
P(1') C(31') C(36') . . . 121.8(2) ?
C(32') C(31') C(36') . . . 119.4(3) ?
C(31') C(32') C(33') . . . 119.6(3) ?
C(32') C(33') C(34') . . . 120.4(3) ?
C(33') C(34') C(35') . . . 120.0(3) ?
C(34') C(35') C(36') . . . 120.7(3) ?
C(31') C(36') C(35') . . . 119.9(3) ?
Rh(2') C(1') B(3') . . . 66.6(2) ?
Rh(2') C(1') B(4') . . . 125.1(2) ?
Rh(2') C(1') B(5') . . . 125.1(2) ?
Rh(2') C(1') B(6') . . . 66.3(2) ?
B(3') C(1') B(4') . . . 62.9(2) ?
B(3') C(1') B(5') . . . 114.0(3) ?
B(3') C(1') B(6') . . . 112.4(3) ?
B(4') C(1') B(5') . . . 62.9(3) ?
B(4') C(1') B(6') . . . 115.7(3) ?
B(5') C(1') B(6') . . . 63.9(2) ?
Rh(2') B(3') C(1') . . . 67.6(2) ?
Rh(2') B(3') B(4') . . . 121.4(3) ?
Rh(2') B(3') C(7') . . . 68.6(2) ?
Rh(2') B(3') B(8') . . . 121.9(3) ?
C(1') B(3') B(4') . . . 57.8(2) ?
C(1') B(3') C(7') . . . 104.5(3) ?
C(1') B(3') B(8') . . . 104.4(3) ?
B(4') B(3') C(7') . . . 104.8(3) ?
B(4') B(3') B(8') . . . 59.5(2) ?
C(7') B(3') B(8') . . . 57.9(2) ?
C(1') B(4') B(3') . . . 59.3(2) ?
C(1') B(4') B(5') . . . 58.1(3) ?
C(1') B(4') B(8') . . . 106.3(3) ?
C(1') B(4') B(9') . . . 105.3(3) ?
B(3') B(4') B(5') . . . 107.2(3) ?
B(3') B(4') B(8') . . . 60.4(2) ?
B(3') B(4') B(9') . . . 108.0(3) ?
B(5') B(4') B(8') . . . 107.9(3) ?
B(5') B(4') B(9') . . . 60.0(3) ?
B(8') B(4') B(9') . . . 60.1(3) ?
C(1') B(5') B(4') . . . 58.9(3) ?
C(1') B(5') B(6') . . . 59.1(2) ?
C(1') B(5') B(9') . . . 106.2(3) ?
C(1') B(5') B(10') . . . 105.9(3) ?
B(4') B(5') B(6') . . . 108.5(3) ?
B(4') B(5') B(9') . . . 60.3(3) ?
B(4') B(5') B(10') . . . 109.0(3) ?
B(6') B(5') B(9') . . . 109.5(3) ?
B(6') B(5') B(10') . . . 60.2(2) ?
B(9') B(5') B(10') . . . 61.1(3) ?
Rh(2') B(6') C(1') . . . 68.0(2) ?
Rh(2') B(6') B(5') . . . 120.4(3) ?
Rh(2') B(6') B(10') . . . 120.2(2) ?
Rh(2') B(6') B(11') . . . 65.9(2) ?
C(1') B(6') B(5') . . . 57.0(2) ?
C(1') B(6') B(10') . . . 104.1(3) ?
C(1') B(6') B(11') . . . 104.7(3) ?
B(5') B(6') B(10') . . . 60.0(2) ?
B(5') B(6') B(11') . . . 106.5(3) ?
B(10') B(6') B(11') . . . 59.2(2) ?
Rh(2') C(7') B(3') . . . 65.8(2) ?
Rh(2') C(7') B(8') . . . 123.8(2) ?
Rh(2') C(7') B(11') . . . 66.20(10) ?
Rh(2') C(7') B(12') . . . 124.2(2) ?
B(3') C(7') B(8') . . . 62.8(2) ?
B(3') C(7') B(11') . . . 111.8(3) ?
B(3') C(7') B(12') . . . 113.3(2) ?
B(8') C(7') B(11') . . . 114.8(3) ?
B(8') C(7') B(12') . . . 62.5(2) ?
B(11') C(7') B(12') . . . 63.6(2) ?
B(3') B(8') B(4') . . . 60.0(2) ?
B(3') B(8') C(7') . . . 59.3(2) ?
B(3') B(8') B(9') . . . 107.6(3) ?
B(3') B(8') B(12') . . . 107.6(3) ?
B(4') B(8') C(7') . . . 106.4(3) ?
B(4') B(8') B(9') . . . 59.9(3) ?
B(4') B(8') B(12') . . . 108.0(3) ?
C(7') B(8') B(9') . . . 105.8(3) ?
C(7') B(8') B(12') . . . 58.9(2) ?
B(9') B(8') B(12') . . . 59.9(3) ?
B(4') B(9') B(5') . . . 59.7(3) ?
B(4') B(9') B(8') . . . 60.0(3) ?
B(4') B(9') B(10') . . . 108.0(3) ?
B(4') B(9') B(12') . . . 108.0(3) ?
B(5') B(9') B(8') . . . 107.7(3) ?
B(5') B(9') B(10') . . . 60.5(3) ?
B(5') B(9') B(12') . . . 108.1(3) ?
B(8') B(9') B(10') . . . 107.4(3) ?
B(8') B(9') B(12') . . . 59.9(2) ?
B(10') B(9') B(12') . . . 59.6(2) ?
B(5') B(10') B(6') . . . 59.7(2) ?
B(5') B(10') B(9') . . . 58.4(2) ?
B(5') B(10') B(11') . . . 107.7(3) ?
B(5') B(10') B(12') . . . 105.9(3) ?
B(6') B(10') B(9') . . . 107.0(3) ?
B(6') B(10') B(11') . . . 61.0(2) ?
B(6') B(10') B(12') . . . 108.7(3) ?
B(9') B(10') B(11') . . . 107.3(3) ?
B(9') B(10') B(12') . . . 58.9(2) ?
B(11') B(10') B(12') . . . 60.5(2) ?
Rh(2') B(11') B(6') . . . 65.0(2) ?
Rh(2') B(11') C(7') . . . 68.70(10) ?
Rh(2') B(11') B(10') . . . 119.8(2) ?
Rh(2') B(11') B(12') . . . 121.5(2) ?
B(6') B(11') C(7') . . . 105.6(2) ?
B(6') B(11') B(10') . . . 59.7(2) ?
B(6') B(11') B(12') . . . 106.7(2) ?
C(7') B(11') B(10') . . . 104.7(3) ?
C(7') B(11') B(12') . . . 58.1(2) ?
B(10') B(11') B(12') . . . 59.3(2) ?
C(7') B(12') B(8') . . . 58.6(2) ?
C(7') B(12') B(9') . . . 105.8(3) ?
C(7') B(12') B(10') . . . 105.7(2) ?
C(7') B(12') B(11') . . . 58.4(2) ?
B(8') B(12') B(9') . . . 60.2(3) ?
B(8') B(12') B(10') . . . 109.1(3) ?
B(8') B(12') B(11') . . . 107.4(2) ?
B(9') B(12') B(10') . . . 61.5(2) ?
B(9') B(12') B(11') . . . 109.1(3) ?
B(10') B(12') B(11') . . . 60.3(2) ?

loop_
_geom_bond_atom_site_label_1
_geom_bond_atom_site_label_2
_geom_bond_site_symmetry_1
_geom_bond_site_symmetry_2
_geom_bond_distance
_geom_bond_publ_flag
Rh(2) S(1) . . 2.3550(10) yes
Rh(2) S(2) . . 2.4320(10) yes
Rh(2) P(1) . . 2.3140(10) yes
Rh(2) C(1) . . 2.204(3) yes
Rh(2) B(3) . . 2.186(3) yes
Rh(2) B(6) . . 2.181(3) yes
Rh(2) C(7) . . 2.240(3) yes
Rh(2) B(11) . . 2.190(3) yes
S(1) C(10) . . 1.669(3) yes
S(2) C(10) . . 1.652(4) yes
P(1) C(11) . . 1.823(3) yes
P(1) C(21) . . 1.835(3) yes
P(1) C(31) . . 1.821(2) yes
C(11) C(12) . . 1.395(4) ?
C(11) C(16) . . 1.383(4) ?
C(12) C(13) . . 1.380(4) ?
C(13) C(14) . . 1.367(5) ?
C(14) C(15) . . 1.381(4) ?
C(15) C(16) . . 1.378(5) ?
C(21) C(22) . . 1.390(4) ?
C(21) C(26) . . 1.383(3) ?
C(22) C(23) . . 1.374(5) ?
C(23) C(24) . . 1.392(4) ?
C(24) C(25) . . 1.365(5) ?
C(25) C(26) . . 1.380(5) ?
C(31) C(32) . . 1.389(4) ?
C(31) C(36) . . 1.388(3) ?
C(32) C(33) . . 1.384(4) ?
C(33) C(34) . . 1.368(4) ?
C(34) C(35) . . 1.388(5) ?
C(35) C(36) . . 1.401(4) ?
C(1) B(3) . . 1.722(5) yes
C(1) B(4) . . 1.696(5) yes
C(1) B(5) . . 1.684(5) yes
C(1) B(6) . . 1.722(4) yes
B(3) B(4) . . 1.769(5) yes
B(3) C(7) . . 1.701(5) yes
B(3) B(8) . . 1.768(6) yes
B(4) B(5) . . 1.761(5) yes
B(4) B(8) . . 1.765(6) yes
B(4) B(9) . . 1.796(6) yes
B(5) B(6) . . 1.793(5) yes
B(5) B(9) . . 1.762(6) yes
B(5) B(10) . . 1.779(6) yes
B(6) B(11) . . 1.836(5) yes
B(6) B(10) . . 1.791(5) yes
C(7) B(8) . . 1.688(5) yes
C(7) B(11) . . 1.694(4) yes
C(7) B(12) . . 1.694(4) yes
B(8) B(9) . . 1.773(5) yes
B(8) B(12) . . 1.755(5) yes
B(9) B(10) . . 1.768(5) yes
B(9) B(12) . . 1.761(5) yes
B(10) B(11) . . 1.795(5) yes
B(10) B(12) . . 1.761(5) yes
B(11) B(12) . . 1.784(5) yes
Rh(2') S(1') . . 2.3470(10) yes
Rh(2') S(2') . . 2.4230(10) yes
Rh(2') P(1') . . 2.3200(10) yes
Rh(2') C(1') . . 2.206(3) yes
Rh(2') B(3') . . 2.190(4) yes
Rh(2') B(6') . . 2.179(4) yes
Rh(2') C(7') . . 2.235(3) yes
Rh(2') B(11') . . 2.195(3) yes
S(1') C(10') . . 1.670(4) yes
S(2') C(10') . . 1.648(4) yes
P(1') C(11') . . 1.827(3) yes
P(1') C(21') . . 1.839(3) yes
P(1') C(31') . . 1.821(3) yes
C(11') C(12') . . 1.401(4) ?
C(11') C(16') . . 1.374(4) ?
C(12') C(13') . . 1.378(4) ?
C(13') C(14') . . 1.387(5) ?
C(14') C(15') . . 1.357(5) ?
C(15') C(16') . . 1.391(4) ?
C(21') C(22') . . 1.395(4) ?
C(21') C(26') . . 1.385(4) ?
C(22') C(23') . . 1.380(5) ?
C(23') C(24') . . 1.380(6) ?
C(24') C(25') . . 1.360(6) ?
C(25') C(26') . . 1.377(4) ?
C(31') C(32') . . 1.397(4) ?
C(31') C(36') . . 1.382(4) ?
C(32') C(33') . . 1.386(5) ?
C(33') C(34') . . 1.365(5) ?
C(34') C(35') . . 1.377(4) ?
C(35') C(36') . . 1.377(5) ?
C(1') B(3') . . 1.708(6) yes
C(1') B(4') . . 1.681(5) yes
C(1') B(5') . . 1.667(5) yes
C(1') B(6') . . 1.705(5) yes
B(3') B(4') . . 1.769(6) yes
B(3') C(7') . . 1.717(5) yes
B(3') B(8') . . 1.776(5) yes
B(4') B(5') . . 1.747(8) yes
B(4') B(8') . . 1.760(6) yes
B(4') B(9') . . 1.759(6) yes
B(5') B(6') . . 1.785(5) yes
B(5') B(9') . . 1.752(6) yes
B(5') B(10') . . 1.790(6) yes
B(6') B(10') . . 1.793(5) yes
B(6') B(11') . . 1.817(5) yes
C(7') B(8') . . 1.690(5) yes
C(7') B(11') . . 1.700(5) yes
C(7') B(12') . . 1.695(4) yes
B(8') B(9') . . 1.761(7) yes
B(8') B(12') . . 1.755(6) yes
B(9') B(10') . . 1.801(6) yes
B(9') B(12') . . 1.756(6) yes
B(10') B(12') . . 1.767(6) yes
B(11') B(10') . . 1.785(5) yes
B(11') B(12') . . 1.788(5) yes
